data_4068166
loop_
_publ_author_name
'Hruszkewycz, Damian P.'
'Wu, Jianguo'
'Green, Jennifer C.'
'Hazari, Nilay'
'Schmeier, Timothy J.'

_publ_section_title
;
 Mechanistic Studies of the Insertion of CO2into Palladium(I) Bridging
 Allyl Dimers
;
_journal_issue 1
_journal_name_full Organometallics
_journal_page_first 470
_journal_paper_doi 10.1021/om201163k
_journal_volume 31
_journal_year 2012
_chemical_formula_moiety 'Pd2 N4 C30 H48'
_chemical_formula_sum 'C30 H48 N4 Pd2'
_chemical_formula_weight 677.54
_space_group_IT_number 14
_symmetry_cell_setting monoclinic
_symmetry_Int_Tables_number 14
_symmetry_space_group_name_Hall '-P 2yn'
_symmetry_space_group_name_H-M 'P 1 21/n 1'
_atom_sites_solution_hydrogens geom
_atom_sites_solution_primary direct
_atom_sites_solution_secondary difmap
_cell_angle_alpha 90.0000
_cell_angle_beta 102.982(3)
_cell_angle_gamma 90.0000
_cell_formula_units_Z 4
_cell_length_a 9.6253(12)
_cell_length_b 21.282(3)
_cell_length_c 16.505(2)
_cell_measurement_reflns_used 16354
_cell_measurement_temperature 223
_cell_measurement_theta_max 26.04
_cell_measurement_theta_min 3.10
_cell_volume 3294.6(7)
_computing_cell_refinement PROCESS-AUTO
_computing_data_collection PROCESS-AUTO
_computing_data_reduction CrystalClear
_computing_molecular_graphics 'CrystalStructure 4.0'
_computing_publication_material 'CrystalStructure 4.0 (Rigaku, 2010)'
_computing_structure_refinement 'SHELXL97 (Sheldrick, 1997)'
_computing_structure_solution 'SIR2004 (Burla, et al., 2005)'
_diffrn_ambient_temperature 223
_diffrn_detector_area_resol_mean 6.849
_diffrn_measured_fraction_theta_full 0.989
_diffrn_measured_fraction_theta_max 0.989
_diffrn_measurement_device_type 'Rigaku Mercury275R CCD (SCX mini)'
_diffrn_measurement_method \w
_diffrn_radiation_type 'Mo K\a'
_diffrn_radiation_wavelength 0.71075
_diffrn_reflns_av_R_equivalents 0.0653
_diffrn_reflns_limit_h_max 11
_diffrn_reflns_limit_h_min -11
_diffrn_reflns_limit_k_max 26
_diffrn_reflns_limit_k_min -26
_diffrn_reflns_limit_l_max 20
_diffrn_reflns_limit_l_min -15
_diffrn_reflns_number 20118
_diffrn_reflns_theta_full 26.02
_diffrn_reflns_theta_max 26.02
_diffrn_standards_number 0
_exptl_absorpt_coefficient_mu 1.115
_exptl_absorpt_correction_T_max 0.800
_exptl_absorpt_correction_T_min 0.679
_exptl_absorpt_correction_type multi-scan
_exptl_absorpt_process_details 'Jacobson, R. (1998) Private communication'
_exptl_crystal_colour Yellow
_exptl_crystal_density_diffrn 1.366
_exptl_crystal_density_method 'not measured'
_exptl_crystal_description Platelet
_exptl_crystal_F_000 1392.00
_exptl_crystal_size_max 0.20
_exptl_crystal_size_mid 0.20
_exptl_crystal_size_min 0.20
_refine_diff_density_max 0.570
_refine_diff_density_min -0.420
_refine_ls_extinction_method none
_refine_ls_goodness_of_fit_ref 1.059
_refine_ls_hydrogen_treatment mixed
_refine_ls_number_parameters 356
_refine_ls_number_reflns 6429
_refine_ls_number_restraints 0
_refine_ls_R_factor_gt 0.0551
_refine_ls_shift/su_max 0.001
_refine_ls_structure_factor_coef Fsqd
_refine_ls_weighting_details 'w = 1/[\s^2^(Fo^2^)+(0.0266P)^2^+1.8261P] where P=(Fo^2^+2Fc^2^)/3'
_refine_ls_weighting_scheme calc
_refine_ls_wR_factor_ref 0.0851
_reflns_number_gt 4583
_reflns_number_total 6600
_reflns_threshold_expression F^2^>2.0\s(F^2^)
_cod_data_source_file om201163k_si_002.cif
_cod_data_source_block '_I-IiPr-A'
_cod_original_formula_sum 'Pd2 N4 C30 H48'
_cod_database_code 4068166

loop_
_symmetry_equiv_pos_site_id
_symmetry_equiv_pos_as_xyz
1 +X,+Y,+Z
2 1/2-X,1/2+Y,1/2-Z
3 -X,-Y,-Z
4 1/2+X,1/2-Y,1/2+Z

loop_
_atom_site_label
_atom_site_type_symbol
_atom_site_fract_x
_atom_site_fract_y
_atom_site_fract_z
_atom_site_U_iso_or_equiv
_atom_site_adp_type
_atom_site_occupancy
_atom_site_symmetry_multiplicity
_atom_site_calc_flag
_atom_site_refinement_flags
Pd(1) Pd 0.49347(4) 0.136765(17) 0.69977(2) 0.03609(11) Uani 1.00 4 d .
Pd(2) Pd 0.60543(4) 0.042174(17) 0.80281(2) 0.03649(11) Uani 1.00 4 d .
N(1) N 0.4168(4) 0.23426(18) 0.5549(2) 0.0387(10) Uani 1.00 4 d .
N(2) N 0.5941(4) 0.17556(18) 0.5463(2) 0.0393(10) Uani 1.00 4 d .
N(3) N 0.7235(4) -0.07586(19) 0.9043(3) 0.0489(11) Uani 1.00 4 d .
N(4) N 0.7580(4) -0.07979(19) 0.7802(3) 0.0515(12) Uani 1.00 4 d .
C(1) C 0.6654(7) 0.1890(3) 0.7718(3) 0.0507(15) Uani 1.00 4 d .
C(2) C 0.6869(6) 0.1470(2) 0.8398(3) 0.0425(13) Uani 1.00 4 d .
C(3) C 0.7885(7) 0.0991(3) 0.8569(4) 0.0581(16) Uani 1.00 4 d .
C(4) C 0.3115(7) 0.0822(3) 0.6437(4) 0.0620(17) Uani 1.00 4 d .
C(5) C 0.3351(5) 0.0548(2) 0.7247(3) 0.0431(13) Uani 1.00 4 d .
C(6) C 0.4088(6) -0.0022(3) 0.7502(4) 0.0497(14) Uani 1.00 4 d .
C(7) C 0.4987(5) 0.1870(2) 0.5947(3) 0.0364(11) Uani 1.00 4 d .
C(8) C 0.7042(5) -0.0424(2) 0.8320(3) 0.0413(12) Uani 1.00 4 d .
C(9) C 0.4600(5) 0.2516(2) 0.4824(3) 0.0432(13) Uani 1.00 4 d .
C(10) C 0.5693(6) 0.2150(2) 0.4781(3) 0.0429(13) Uani 1.00 4 d .
C(11) C 0.7879(6) -0.1332(3) 0.8960(4) 0.0698(18) Uani 1.00 4 d .
C(12) C 0.8085(6) -0.1356(3) 0.8195(4) 0.0693(18) Uani 1.00 4 d .
C(13) C 0.7011(5) 0.1247(2) 0.5639(3) 0.0473(13) Uani 1.00 4 d .
C(14) C 0.7716(6) -0.0603(3) 0.6967(4) 0.0621(16) Uani 1.00 4 d .
C(15) C 0.8484(6) 0.1498(3) 0.5619(4) 0.0726(18) Uani 1.00 4 d .
C(16) C 0.9228(7) -0.0362(4) 0.7012(4) 0.106(3) Uani 1.00 4 d .
C(17) C 0.6572(7) 0.0707(3) 0.5042(4) 0.0773(19) Uani 1.00 4 d .
C(18) C 0.7292(8) -0.1122(3) 0.6335(4) 0.100(3) Uani 1.00 4 d .
C(19) C 0.2937(5) 0.2610(2) 0.5823(3) 0.0482(14) Uani 1.00 4 d .
C(20) C 0.6845(6) -0.0526(3) 0.9797(3) 0.0566(15) Uani 1.00 4 d .
C(21) C 0.3028(6) 0.3323(3) 0.5881(3) 0.0570(15) Uani 1.00 4 d .
C(22) C 0.8162(7) -0.0427(4) 1.0492(4) 0.099(2) Uani 1.00 4 d .
C(23) C 0.1542(5) 0.2387(3) 0.5255(4) 0.0650(17) Uani 1.00 4 d .
C(24) C 0.5770(7) -0.0958(4) 1.0061(4) 0.094(2) Uani 1.00 4 d .
C(25) C 0.2345(7) 0.3352(3) 0.7954(3) 0.0595(16) Uani 1.00 4 d .
C(26) C 0.3269(6) 0.2863(3) 0.8223(4) 0.0654(17) Uani 1.00 4 d .
C(27) C 0.2768(9) 0.2251(3) 0.8144(4) 0.0736(20) Uani 1.00 4 d .
C(28) C 0.1356(9) 0.2139(3) 0.7792(4) 0.0777(20) Uani 1.00 4 d .
C(29) C 0.0453(7) 0.2639(3) 0.7531(4) 0.0669(17) Uani 1.00 4 d .
C(30) C 0.0960(6) 0.3241(3) 0.7605(3) 0.0564(15) Uani 1.00 4 d .
H(1A) H 0.739(5) 0.194(2) 0.743(3) 0.061 Uiso 1.00 4 d .
H(1B) H 0.622(5) 0.227(2) 0.782(3) 0.061 Uiso 1.00 4 d .
H(2) H 0.634(5) 0.153(2) 0.879(3) 0.051 Uiso 1.00 4 d .
H(3A) H 0.864(5) 0.097(2) 0.822(3) 0.070 Uiso 1.00 4 d .
H(3B) H 0.819(5) 0.088(2) 0.913(3) 0.070 Uiso 1.00 4 d .
H(4B) H 0.336(5) 0.055(2) 0.594(3) 0.074 Uiso 1.00 4 d .
H(5) H 0.290(5) 0.076(2) 0.766(3) 0.052 Uiso 1.00 4 d .
H(6A) H 0.428(5) -0.031(2) 0.710(3) 0.060 Uiso 1.00 4 d .
H(6B) H 0.376(5) -0.026(2) 0.802(3) 0.060 Uiso 1.00 4 d .
H(9A) H 0.4194 0.2831 0.4445 0.052 Uiso 1.00 4 calc R
H(10A) H 0.6208 0.2156 0.4360 0.052 Uiso 1.00 4 calc R
H(11A) H 0.8122 -0.1645 0.9370 0.084 Uiso 1.00 4 calc R
H(12A) H 0.8499 -0.1690 0.7960 0.083 Uiso 1.00 4 calc R
H(13A) H 0.7045 0.1090 0.6208 0.057 Uiso 1.00 4 calc R
H(14A) H 0.7053 -0.0248 0.6792 0.074 Uiso 1.00 4 calc R
H(15A) H 0.8747 0.1824 0.6035 0.087 Uiso 1.00 4 calc R
H(15B) H 0.8469 0.1670 0.5073 0.087 Uiso 1.00 4 calc R
H(15C) H 0.9173 0.1158 0.5737 0.087 Uiso 1.00 4 calc R
H(16A) H 0.9217 -0.0068 0.6562 0.128 Uiso 1.00 4 calc R
H(16B) H 0.9846 -0.0713 0.6962 0.128 Uiso 1.00 4 calc R
H(16C) H 0.9579 -0.0153 0.7541 0.128 Uiso 1.00 4 calc R
H(17A) H 0.6491 0.0853 0.4477 0.093 Uiso 1.00 4 calc R
H(17B) H 0.5658 0.0544 0.5101 0.093 Uiso 1.00 4 calc R
H(17C) H 0.7283 0.0377 0.5165 0.093 Uiso 1.00 4 calc R
H(18A) H 0.6307 -0.1239 0.6304 0.120 Uiso 1.00 4 calc R
H(18B) H 0.7902 -0.1484 0.6500 0.120 Uiso 1.00 4 calc R
H(18C) H 0.7393 -0.0975 0.5794 0.120 Uiso 1.00 4 calc R
H(19A) H 0.2963 0.2447 0.6388 0.058 Uiso 1.00 4 calc R
H(20A) H 0.6382 -0.0112 0.9665 0.068 Uiso 1.00 4 calc R
H(21A) H 0.3037 0.3496 0.5338 0.068 Uiso 1.00 4 calc R
H(21B) H 0.3895 0.3443 0.6275 0.068 Uiso 1.00 4 calc R
H(21C) H 0.2208 0.3484 0.6066 0.068 Uiso 1.00 4 calc R
H(22A) H 0.8783 -0.0121 1.0317 0.119 Uiso 1.00 4 calc R
H(22B) H 0.8666 -0.0822 1.0619 0.119 Uiso 1.00 4 calc R
H(22C) H 0.7877 -0.0273 1.0984 0.119 Uiso 1.00 4 calc R
H(23A) H 0.1494 0.1932 0.5271 0.078 Uiso 1.00 4 calc R
H(23B) H 0.1506 0.2524 0.4690 0.078 Uiso 1.00 4 calc R
H(23C) H 0.0742 0.2565 0.5444 0.078 Uiso 1.00 4 calc R
H(24A) H 0.6179 -0.1374 1.0173 0.113 Uiso 1.00 4 calc R
H(24B) H 0.4916 -0.0983 0.9618 0.113 Uiso 1.00 4 calc R
H(24C) H 0.5527 -0.0793 1.0559 0.113 Uiso 1.00 4 calc R
H(25A) H 0.2683 0.3767 0.8015 0.071 Uiso 1.00 4 calc R
H(26A) H 0.4235 0.2944 0.8459 0.078 Uiso 1.00 4 calc R
H(27A) H 0.3391 0.1915 0.8330 0.088 Uiso 1.00 4 calc R
H(28A) H 0.1008 0.1725 0.7729 0.093 Uiso 1.00 4 calc R
H(29A) H -0.0518 0.2565 0.7302 0.080 Uiso 1.00 4 calc R
H(30A) H 0.0344 0.3579 0.7412 0.068 Uiso 1.00 4 calc R
H(4A) H 0.233(7) 0.124(3) 0.630(4) 0.129 Uiso 1.00 4 d .

loop_
_atom_site_aniso_label
_atom_site_aniso_U_11
_atom_site_aniso_U_22
_atom_site_aniso_U_33
_atom_site_aniso_U_12
_atom_site_aniso_U_13
_atom_site_aniso_U_23
Pd(1) 0.0415(2) 0.0352(2) 0.0328(2) 0.00338(19) 0.01067(16) 0.00855(17)
Pd(2) 0.0460(2) 0.0299(2) 0.0330(2) 0.00604(19) 0.00745(17) 0.00315(16)
N(1) 0.040(2) 0.045(2) 0.032(2) 0.001(2) 0.0100(19) 0.0089(19)
N(2) 0.045(3) 0.036(2) 0.038(2) -0.002(2) 0.0114(20) 0.0015(19)
N(3) 0.053(3) 0.035(2) 0.057(3) 0.013(2) 0.008(2) 0.015(2)
N(4) 0.051(3) 0.040(3) 0.058(3) 0.015(2) 0.000(2) -0.001(2)
C(1) 0.060(4) 0.046(3) 0.046(3) -0.010(3) 0.010(3) 0.005(3)
C(2) 0.055(4) 0.035(3) 0.038(3) -0.010(3) 0.013(3) -0.009(2)
C(3) 0.064(4) 0.056(4) 0.047(4) -0.003(3) -0.002(3) -0.006(3)
C(4) 0.058(4) 0.056(4) 0.069(4) -0.017(3) 0.009(3) 0.015(3)
C(5) 0.037(3) 0.042(3) 0.050(3) -0.008(2) 0.009(2) 0.004(3)
C(6) 0.055(4) 0.037(3) 0.057(4) -0.003(3) 0.012(3) -0.002(3)
C(7) 0.041(3) 0.035(3) 0.033(3) -0.004(2) 0.008(2) 0.002(2)
C(8) 0.040(3) 0.031(3) 0.051(3) 0.002(2) 0.006(2) -0.002(2)
C(9) 0.060(4) 0.041(3) 0.029(3) -0.004(3) 0.010(2) 0.010(2)
C(10) 0.055(3) 0.045(3) 0.032(3) -0.002(3) 0.017(3) 0.006(2)
C(11) 0.074(5) 0.050(4) 0.080(5) 0.024(3) 0.005(4) 0.025(3)
C(12) 0.064(4) 0.049(4) 0.089(5) 0.027(3) 0.003(4) -0.001(3)
C(13) 0.050(3) 0.051(3) 0.044(3) 0.008(3) 0.017(3) 0.000(2)
C(14) 0.062(4) 0.066(4) 0.057(4) 0.021(3) 0.011(3) -0.005(3)
C(15) 0.048(4) 0.090(5) 0.078(4) 0.001(4) 0.011(3) 0.002(4)
C(16) 0.095(6) 0.135(7) 0.096(6) -0.005(5) 0.037(5) -0.003(5)
C(17) 0.087(5) 0.053(4) 0.089(5) 0.011(4) 0.012(4) -0.015(3)
C(18) 0.123(7) 0.096(6) 0.072(5) 0.013(5) 0.006(4) -0.028(4)
C(19) 0.050(3) 0.060(4) 0.036(3) 0.013(3) 0.012(2) 0.021(3)
C(20) 0.059(4) 0.059(4) 0.053(4) 0.008(3) 0.015(3) 0.020(3)
C(21) 0.056(4) 0.068(4) 0.049(3) 0.013(3) 0.016(3) -0.001(3)
C(22) 0.080(5) 0.148(7) 0.065(5) -0.021(5) 0.003(4) 0.002(4)
C(23) 0.042(3) 0.069(4) 0.084(4) 0.003(3) 0.015(3) 0.024(3)
C(24) 0.078(5) 0.116(6) 0.095(5) -0.016(5) 0.034(4) 0.021(5)
C(25) 0.062(4) 0.062(4) 0.061(4) -0.006(3) 0.026(3) -0.000(3)
C(26) 0.049(4) 0.093(5) 0.056(4) 0.009(4) 0.016(3) -0.003(4)
C(27) 0.100(6) 0.065(5) 0.062(4) 0.041(4) 0.030(4) 0.013(3)
C(28) 0.115(6) 0.048(4) 0.081(5) -0.013(4) 0.044(5) -0.012(3)
C(29) 0.061(4) 0.076(5) 0.064(4) -0.009(4) 0.014(3) -0.013(3)
C(30) 0.063(4) 0.055(4) 0.056(4) 0.011(3) 0.021(3) 0.006(3)

loop_
_atom_type_symbol
_atom_type_description
_atom_type_scat_dispersion_real
_atom_type_scat_dispersion_imag
_atom_type_scat_source
Pd Pd -0.999 1.007
;
International Tables for Crystallography
(1992, Vol. C, Tables 4.2.6.8 and 6.1.1.4)
;
N N 0.006 0.003
;
International Tables for Crystallography
(1992, Vol. C, Tables 4.2.6.8 and 6.1.1.4)
;
C C 0.003 0.002
;
International Tables for Crystallography
(1992, Vol. C, Tables 4.2.6.8 and 6.1.1.4)
;
H H 0.000 0.000
;
International Tables for Crystallography
(1992, Vol. C, Table 6.1.1.4)
;

loop_
_geom_angle_atom_site_label_1
_geom_angle_atom_site_label_2
_geom_angle_atom_site_label_3
_geom_angle
_geom_angle_publ_flag
Pd(2) Pd(1) C(1) 83.52(15) yes
Pd(2) Pd(1) C(2) 53.46(11) yes
Pd(2) Pd(1) C(4) 92.27(17) yes
Pd(2) Pd(1) C(5) 62.03(11) yes
Pd(2) Pd(1) C(7) 147.25(14) yes
C(1) Pd(1) C(2) 32.41(19) yes
C(1) Pd(1) C(4) 171.8(3) yes
C(1) Pd(1) C(5) 136.60(20) yes
C(1) Pd(1) C(7) 92.08(20) yes
C(2) Pd(1) C(4) 140.9(2) yes
C(2) Pd(1) C(5) 105.04(16) yes
C(2) Pd(1) C(7) 123.62(17) yes
C(4) Pd(1) C(5) 36.0(2) yes
C(4) Pd(1) C(7) 95.2(2) yes
C(5) Pd(1) C(7) 131.21(17) yes
Pd(1) Pd(2) C(2) 61.84(11) yes
Pd(1) Pd(2) C(3) 90.88(16) yes
Pd(1) Pd(2) C(5) 53.66(11) yes
Pd(1) Pd(2) C(6) 83.14(15) yes
Pd(1) Pd(2) C(8) 154.83(15) yes
C(2) Pd(2) C(3) 35.2(2) yes
C(2) Pd(2) C(5) 105.05(17) yes
C(2) Pd(2) C(6) 136.86(19) yes
C(2) Pd(2) C(8) 130.67(17) yes
C(3) Pd(2) C(5) 140.05(20) yes
C(3) Pd(2) C(6) 172.0(2) yes
C(3) Pd(2) C(8) 96.0(2) yes
C(5) Pd(2) C(6) 32.32(18) yes
C(5) Pd(2) C(8) 123.99(17) yes
C(6) Pd(2) C(8) 91.70(19) yes
C(7) N(1) C(9) 111.0(4) yes
C(7) N(1) C(19) 124.0(4) yes
C(9) N(1) C(19) 124.9(4) yes
C(7) N(2) C(10) 110.6(4) yes
C(7) N(2) C(13) 123.1(4) yes
C(10) N(2) C(13) 126.2(4) yes
C(8) N(3) C(11) 110.4(5) yes
C(8) N(3) C(20) 123.8(4) yes
C(11) N(3) C(20) 125.8(5) yes
C(8) N(4) C(12) 110.5(5) yes
C(8) N(4) C(14) 123.6(4) yes
C(12) N(4) C(14) 125.7(5) yes
Pd(1) C(1) C(2) 94.0(4) yes
Pd(1) C(2) Pd(2) 64.70(12) yes
Pd(1) C(2) C(1) 53.5(3) yes
Pd(1) C(2) C(3) 116.2(4) yes
Pd(2) C(2) C(1) 113.8(3) yes
Pd(2) C(2) C(3) 63.0(3) yes
C(1) C(2) C(3) 126.3(6) yes
Pd(2) C(3) C(2) 81.8(3) yes
Pd(1) C(4) C(5) 82.7(3) yes
Pd(1) C(5) Pd(2) 64.31(12) yes
Pd(1) C(5) C(4) 61.3(3) yes
Pd(1) C(5) C(6) 112.1(4) yes
Pd(2) C(5) C(4) 115.5(4) yes
Pd(2) C(5) C(6) 53.0(3) yes
C(4) C(5) C(6) 126.2(5) yes
Pd(2) C(6) C(5) 94.7(3) yes
Pd(1) C(7) N(1) 132.6(4) yes
Pd(1) C(7) N(2) 123.3(3) yes
N(1) C(7) N(2) 104.1(4) yes
Pd(2) C(8) N(3) 129.1(4) yes
Pd(2) C(8) N(4) 126.4(4) yes
N(3) C(8) N(4) 104.4(4) yes
N(1) C(9) C(10) 106.4(4) yes
N(2) C(10) C(9) 107.9(5) yes
N(3) C(11) C(12) 107.0(5) yes
N(4) C(12) C(11) 107.6(5) yes
N(2) C(13) C(15) 110.5(4) yes
N(2) C(13) C(17) 110.4(4) yes
C(15) C(13) C(17) 112.3(5) yes
N(4) C(14) C(16) 109.4(4) yes
N(4) C(14) C(18) 112.0(5) yes
C(16) C(14) C(18) 112.7(6) yes
N(1) C(19) C(21) 111.4(4) yes
N(1) C(19) C(23) 110.4(4) yes
C(21) C(19) C(23) 112.1(4) yes
N(3) C(20) C(22) 111.0(5) yes
N(3) C(20) C(24) 111.1(5) yes
C(22) C(20) C(24) 112.0(5) yes
C(26) C(25) C(30) 120.8(6) yes
C(25) C(26) C(27) 119.7(6) yes
C(26) C(27) C(28) 119.6(6) yes
C(27) C(28) C(29) 119.4(6) yes
C(28) C(29) C(30) 120.5(6) yes
C(25) C(30) C(29) 120.0(6) yes
Pd(1) C(1) H(1A) 110.855 yes
Pd(1) C(1) H(1B) 103.228 yes
C(2) C(1) H(1A) 118.489 yes
C(2) C(1) H(1B) 113.194 yes
H(1A) C(1) H(1B) 113.979 yes
Pd(1) C(2) H(2) 103.480 yes
Pd(2) C(2) H(2) 96.340 yes
C(1) C(2) H(2) 117.526 yes
C(3) C(2) H(2) 115.988 yes
Pd(2) C(3) H(3A) 111.392 yes
Pd(2) C(3) H(3B) 107.753 yes
C(2) C(3) H(3A) 117.812 yes
C(2) C(3) H(3B) 115.992 yes
H(3A) C(3) H(3B) 116.162 yes
Pd(1) C(4) H(4B) 108.931 yes
Pd(1) C(4) H(4A) 95.760 yes
C(5) C(4) H(4B) 118.692 yes
C(5) C(4) H(4A) 117.020 yes
H(4B) C(4) H(4A) 120.943 yes
Pd(1) C(5) H(5) 100.368 yes
Pd(2) C(5) H(5) 103.976 yes
C(4) C(5) H(5) 117.235 yes
C(6) C(5) H(5) 116.433 yes
Pd(2) C(6) H(6A) 105.994 yes
Pd(2) C(6) H(6B) 105.721 yes
C(5) C(6) H(6A) 120.439 yes
C(5) C(6) H(6B) 114.644 yes
H(6A) C(6) H(6B) 112.145 yes
N(1) C(9) H(9A) 126.806 yes
C(10) C(9) H(9A) 126.807 yes
N(2) C(10) H(10A) 126.030 yes
C(9) C(10) H(10A) 126.045 yes
N(3) C(11) H(11A) 126.506 yes
C(12) C(11) H(11A) 126.510 yes
N(4) C(12) H(12A) 126.186 yes
C(11) C(12) H(12A) 126.195 yes
N(2) C(13) H(13A) 107.841 yes
C(15) C(13) H(13A) 107.837 yes
C(17) C(13) H(13A) 107.841 yes
N(4) C(14) H(14A) 107.516 yes
C(16) C(14) H(14A) 107.518 yes
C(18) C(14) H(14A) 107.521 yes
C(13) C(15) H(15A) 109.472 yes
C(13) C(15) H(15B) 109.474 yes
C(13) C(15) H(15C) 109.467 yes
H(15A) C(15) H(15B) 109.483 yes
H(15A) C(15) H(15C) 109.465 yes
H(15B) C(15) H(15C) 109.467 yes
C(14) C(16) H(16A) 109.474 yes
C(14) C(16) H(16B) 109.470 yes
C(14) C(16) H(16C) 109.468 yes
H(16A) C(16) H(16B) 109.481 yes
H(16A) C(16) H(16C) 109.474 yes
H(16B) C(16) H(16C) 109.460 yes
C(13) C(17) H(17A) 109.470 yes
C(13) C(17) H(17B) 109.463 yes
C(13) C(17) H(17C) 109.476 yes
H(17A) C(17) H(17B) 109.473 yes
H(17A) C(17) H(17C) 109.469 yes
H(17B) C(17) H(17C) 109.476 yes
C(14) C(18) H(18A) 109.480 yes
C(14) C(18) H(18B) 109.477 yes
C(14) C(18) H(18C) 109.485 yes
H(18A) C(18) H(18B) 109.460 yes
H(18A) C(18) H(18C) 109.462 yes
H(18B) C(18) H(18C) 109.464 yes
N(1) C(19) H(19A) 107.548 yes
C(21) C(19) H(19A) 107.560 yes
C(23) C(19) H(19A) 107.551 yes
N(3) C(20) H(20A) 107.480 yes
C(22) C(20) H(20A) 107.471 yes
C(24) C(20) H(20A) 107.475 yes
C(19) C(21) H(21A) 109.478 yes
C(19) C(21) H(21B) 109.471 yes
C(19) C(21) H(21C) 109.476 yes
H(21A) C(21) H(21B) 109.475 yes
H(21A) C(21) H(21C) 109.464 yes
H(21B) C(21) H(21C) 109.463 yes
C(20) C(22) H(22A) 109.479 yes
C(20) C(22) H(22B) 109.472 yes
C(20) C(22) H(22C) 109.472 yes
H(22A) C(22) H(22B) 109.466 yes
H(22A) C(22) H(22C) 109.472 yes
H(22B) C(22) H(22C) 109.467 yes
C(19) C(23) H(23A) 109.470 yes
C(19) C(23) H(23B) 109.472 yes
C(19) C(23) H(23C) 109.475 yes
H(23A) C(23) H(23B) 109.465 yes
H(23A) C(23) H(23C) 109.466 yes
H(23B) C(23) H(23C) 109.480 yes
C(20) C(24) H(24A) 109.474 yes
C(20) C(24) H(24B) 109.462 yes
C(20) C(24) H(24C) 109.468 yes
H(24A) C(24) H(24B) 109.481 yes
H(24A) C(24) H(24C) 109.470 yes
H(24B) C(24) H(24C) 109.472 yes
C(26) C(25) H(25A) 119.625 yes
C(30) C(25) H(25A) 119.619 yes
C(25) C(26) H(26A) 120.153 yes
C(27) C(26) H(26A) 120.182 yes
C(26) C(27) H(27A) 120.185 yes
C(28) C(27) H(27A) 120.176 yes
C(27) C(28) H(28A) 120.294 yes
C(29) C(28) H(28A) 120.287 yes
C(28) C(29) H(29A) 119.733 yes
C(30) C(29) H(29A) 119.737 yes
C(25) C(30) H(30A) 120.014 yes
C(29) C(30) H(30A) 120.019 yes

loop_
_geom_bond_atom_site_label_1
_geom_bond_atom_site_label_2
_geom_bond_distance
_geom_bond_publ_flag
Pd(1) Pd(2) 2.6987(5) yes
Pd(1) C(1) 2.122(6) yes
Pd(1) C(2) 2.632(5) yes
Pd(1) C(4) 2.133(6) yes
Pd(1) C(5) 2.412(5) yes
Pd(1) C(7) 2.048(5) yes
Pd(2) C(2) 2.398(5) yes
Pd(2) C(3) 2.159(6) yes
Pd(2) C(5) 2.645(5) yes
Pd(2) C(6) 2.118(5) yes
Pd(2) C(8) 2.043(5) yes
N(1) C(7) 1.353(6) yes
N(1) C(9) 1.401(6) yes
N(1) C(19) 1.474(7) yes
N(2) C(7) 1.367(7) yes
N(2) C(10) 1.381(6) yes
N(2) C(13) 1.478(6) yes
N(3) C(8) 1.365(7) yes
N(3) C(11) 1.390(7) yes
N(3) C(20) 1.465(8) yes
N(4) C(8) 1.353(7) yes
N(4) C(12) 1.387(7) yes
N(4) C(14) 1.473(8) yes
C(1) C(2) 1.414(8) yes
C(2) C(3) 1.397(8) yes
C(4) C(5) 1.428(8) yes
C(5) C(6) 1.419(7) yes
C(9) C(10) 1.325(7) yes
C(11) C(12) 1.322(10) yes
C(13) C(15) 1.521(8) yes
C(13) C(17) 1.511(8) yes
C(14) C(16) 1.529(10) yes
C(14) C(18) 1.510(9) yes
C(19) C(21) 1.522(7) yes
C(19) C(23) 1.530(7) yes
C(20) C(22) 1.521(8) yes
C(20) C(24) 1.519(9) yes
C(25) C(26) 1.376(9) yes
C(25) C(30) 1.349(8) yes
C(26) C(27) 1.383(10) yes
C(27) C(28) 1.374(11) yes
C(28) C(29) 1.380(10) yes
C(29) C(30) 1.368(9) yes
C(1) H(1A) 0.940 yes
C(1) H(1B) 0.939 yes
C(2) H(2) 0.922 yes
C(3) H(3A) 1.024 yes
C(3) H(3B) 0.935 yes
C(4) H(4B) 1.078 yes
C(4) H(4A) 1.164 yes
C(5) H(5) 1.000 yes
C(6) H(6A) 0.947 yes
C(6) H(6B) 1.098 yes
C(9) H(9A) 0.940 yes
C(10) H(10A) 0.940 yes
C(11) H(11A) 0.940 yes
C(12) H(12A) 0.940 yes
C(13) H(13A) 0.990 yes
C(14) H(14A) 0.990 yes
C(15) H(15A) 0.970 yes
C(15) H(15B) 0.970 yes
C(15) H(15C) 0.970 yes
C(16) H(16A) 0.970 yes
C(16) H(16B) 0.970 yes
C(16) H(16C) 0.970 yes
C(17) H(17A) 0.970 yes
C(17) H(17B) 0.970 yes
C(17) H(17C) 0.970 yes
C(18) H(18A) 0.970 yes
C(18) H(18B) 0.970 yes
C(18) H(18C) 0.970 yes
C(19) H(19A) 0.990 yes
C(20) H(20A) 0.990 yes
C(21) H(21A) 0.970 yes
C(21) H(21B) 0.970 yes
C(21) H(21C) 0.970 yes
C(22) H(22A) 0.970 yes
C(22) H(22B) 0.970 yes
C(22) H(22C) 0.970 yes
C(23) H(23A) 0.970 yes
C(23) H(23B) 0.970 yes
C(23) H(23C) 0.970 yes
C(24) H(24A) 0.970 yes
C(24) H(24B) 0.970 yes
C(24) H(24C) 0.970 yes
C(25) H(25A) 0.940 yes
C(26) H(26A) 0.940 yes
C(27) H(27A) 0.940 yes
C(28) H(28A) 0.940 yes
C(29) H(29A) 0.940 yes
C(30) H(30A) 0.940 yes

loop_
_geom_torsion_atom_site_label_1
_geom_torsion_atom_site_label_2
_geom_torsion_atom_site_label_3
_geom_torsion_atom_site_label_4
_geom_torsion
_geom_torsion_publ_flag
Pd(2) Pd(1) C(1) C(2) -20.1(3) no
C(1) Pd(1) Pd(2) C(2) 13.25(18) no
C(1) Pd(1) Pd(2) C(3) -7.50(18) no
C(1) Pd(1) Pd(2) C(5) 152.65(18) no
C(1) Pd(1) Pd(2) C(8) -113.55(18) no
Pd(2) Pd(1) C(2) C(1) 154.9(3) no
Pd(2) Pd(1) C(2) C(3) 37.6(2) no
C(2) Pd(1) Pd(2) C(3) -20.76(16) no
C(2) Pd(1) Pd(2) C(5) 139.40(16) no
C(2) Pd(1) Pd(2) C(6) 153.90(16) no
C(2) Pd(1) Pd(2) C(8) -126.81(17) no
Pd(2) Pd(1) C(4) C(5) 31.4(3) no
C(4) Pd(1) Pd(2) C(2) -159.67(19) no
C(4) Pd(1) Pd(2) C(5) -20.27(19) no
C(4) Pd(1) Pd(2) C(6) -5.78(19) no
C(4) Pd(1) Pd(2) C(8) 73.52(20) no
Pd(2) Pd(1) C(5) C(4) -143.9(2) no
Pd(2) Pd(1) C(5) C(6) -23.6(2) no
C(5) Pd(1) Pd(2) C(2) -139.40(15) no
C(5) Pd(1) Pd(2) C(6) 14.50(15) no
C(5) Pd(1) Pd(2) C(8) 93.79(15) no
Pd(2) Pd(1) C(7) N(2) -1.0(5) no
C(7) Pd(1) Pd(2) C(2) 97.0(2) no
C(7) Pd(1) Pd(2) C(3) 76.2(2) no
C(7) Pd(1) Pd(2) C(5) -123.6(2) no
C(7) Pd(1) Pd(2) C(6) -109.1(2) no
C(7) Pd(1) Pd(2) C(8) -29.8(2) no
C(1) Pd(1) C(2) Pd(2) -154.9(4) no
C(1) Pd(1) C(2) C(1) 0(3548291) no
C(1) Pd(1) C(2) C(3) -117.2(6) no
C(2) Pd(1) C(1) C(2) -0(4900570) no
C(1) Pd(1) C(5) Pd(2) -41.6(3) no
C(1) Pd(1) C(5) C(6) -65.2(4) no
C(5) Pd(1) C(1) C(2) 16.1(5) no
C(1) Pd(1) C(7) N(1) -102.0(4) no
C(1) Pd(1) C(7) N(2) 80.3(3) no
C(2) Pd(1) C(4) C(5) 5.1(5) no
C(4) Pd(1) C(2) Pd(2) 33.4(4) no
C(4) Pd(1) C(2) C(3) 71.0(5) no
C(2) Pd(1) C(5) Pd(2) -32.78(16) no
C(2) Pd(1) C(5) C(6) -56.4(3) no
C(5) Pd(1) C(2) Pd(2) 36.52(18) no
C(5) Pd(1) C(2) C(3) 74.1(4) no
C(2) Pd(1) C(7) N(1) -110.0(4) no
C(2) Pd(1) C(7) N(2) 72.3(4) no
C(7) Pd(1) C(2) Pd(2) -139.84(17) no
C(7) Pd(1) C(2) C(1) 15.0(3) no
C(7) Pd(1) C(2) C(3) -102.2(3) no
C(4) Pd(1) C(5) Pd(2) 143.9(4) no
C(4) Pd(1) C(5) C(6) 120.3(5) no
C(5) Pd(1) C(4) C(5) 0(4147884) no
C(4) Pd(1) C(7) N(1) 74.2(4) no
C(4) Pd(1) C(7) N(2) -103.5(3) no
C(5) Pd(1) C(7) N(1) 74.6(4) no
C(5) Pd(1) C(7) N(2) -103.1(3) no
C(7) Pd(1) C(5) Pd(2) 143.20(19) no
C(7) Pd(1) C(5) C(4) -0.7(3) no
C(7) Pd(1) C(5) C(6) 119.6(3) no
Pd(1) Pd(2) C(2) C(1) -21.9(2) no
Pd(1) Pd(2) C(2) C(3) -142.1(3) no
Pd(1) Pd(2) C(3) C(2) 32.8(2) no
Pd(1) Pd(2) C(5) C(4) 34.9(2) no
Pd(1) Pd(2) C(5) C(6) 152.3(3) no
Pd(1) Pd(2) C(6) C(5) -22.2(3) no
Pd(1) Pd(2) C(8) N(4) 5.1(6) no
C(3) Pd(2) C(2) Pd(1) 142.1(4) no
C(3) Pd(2) C(2) C(1) 120.1(5) no
C(2) Pd(2) C(5) Pd(1) 36.45(18) no
C(2) Pd(2) C(5) C(4) 71.4(3) no
C(5) Pd(2) C(2) Pd(1) -32.87(17) no
C(5) Pd(2) C(2) C(1) -54.8(4) no
C(2) Pd(2) C(6) C(5) 12.4(5) no
C(6) Pd(2) C(2) Pd(1) -39.7(3) no
C(6) Pd(2) C(2) C(1) -61.6(5) no
C(2) Pd(2) C(8) N(3) 78.1(4) no
C(2) Pd(2) C(8) N(4) -106.3(4) no
C(8) Pd(2) C(2) Pd(1) 153.3(2) no
C(8) Pd(2) C(2) C(1) 131.4(3) no
C(8) Pd(2) C(2) C(3) 11.2(4) no
C(3) Pd(2) C(5) Pd(1) 31.9(4) no
C(3) Pd(2) C(5) C(4) 66.8(5) no
C(5) Pd(2) C(3) C(2) 7.6(5) no
C(3) Pd(2) C(8) N(3) 84.6(4) no
C(3) Pd(2) C(8) N(4) -99.8(4) no
C(6) Pd(2) C(5) Pd(1) -152.3(4) no
C(6) Pd(2) C(5) C(4) -117.4(5) no
C(5) Pd(2) C(8) N(3) -94.7(4) no
C(5) Pd(2) C(8) N(4) 80.9(4) no
C(8) Pd(2) C(5) Pd(1) -149.21(19) no
C(8) Pd(2) C(5) C(4) -114.3(3) no
C(8) Pd(2) C(5) C(6) 3.1(3) no
C(6) Pd(2) C(8) N(3) -93.0(4) no
C(6) Pd(2) C(8) N(4) 82.6(4) no
C(7) N(1) C(9) C(10) -0.2(5) no
C(9) N(1) C(7) N(2) 0.5(4) no
C(7) N(1) C(19) C(21) 129.2(4) no
C(7) N(1) C(19) C(23) -105.5(4) no
C(19) N(1) C(7) Pd(1) -0.8(6) no
C(9) N(1) C(19) C(21) -54.5(5) no
C(9) N(1) C(19) C(23) 70.8(5) no
C(7) N(2) C(10) C(9) 0.4(5) no
C(10) N(2) C(7) N(1) -0.5(4) no
C(7) N(2) C(13) C(15) -130.5(4) no
C(7) N(2) C(13) C(17) 104.7(5) no
C(13) N(2) C(7) Pd(1) 1.5(6) no
C(10) N(2) C(13) C(15) 53.9(5) no
C(10) N(2) C(13) C(17) -70.9(5) no
C(8) N(3) C(11) C(12) 0.0(6) no
C(11) N(3) C(8) N(4) -0.3(5) no
C(8) N(3) C(20) C(22) -113.8(5) no
C(8) N(3) C(20) C(24) 120.8(5) no
C(20) N(3) C(8) Pd(2) -5.6(7) no
C(11) N(3) C(20) C(22) 64.4(6) no
C(11) N(3) C(20) C(24) -61.0(6) no
C(8) N(4) C(12) C(11) -0.6(6) no
C(12) N(4) C(8) N(3) 0.5(5) no
C(8) N(4) C(14) C(16) 96.1(5) no
C(8) N(4) C(14) C(18) -138.3(4) no
C(14) N(4) C(8) Pd(2) 9.2(7) no
C(12) N(4) C(14) C(16) -78.0(6) no
C(12) N(4) C(14) C(18) 47.6(6) no
Pd(1) C(1) C(2) Pd(2) 24.8(4) no
Pd(1) C(1) C(2) C(3) 97.9(5) no
Pd(1) C(2) C(3) Pd(2) -38.3(3) no
C(1) C(2) C(3) Pd(2) -100.9(5) no
Pd(1) C(4) C(5) Pd(2) -36.0(3) no
Pd(1) C(4) C(5) C(6) -97.5(4) no
Pd(1) C(5) C(6) Pd(2) 26.9(4) no
C(4) C(5) C(6) Pd(2) 96.6(5) no
N(1) C(9) C(10) N(2) -0.1(5) no
N(3) C(11) C(12) N(4) 0.3(6) no
C(26) C(25) C(30) C(29) 1.5(9) no
C(30) C(25) C(26) C(27) -0.9(9) no
C(25) C(26) C(27) C(28) 0.5(9) no
C(26) C(27) C(28) C(29) -0.8(10) no
C(27) C(28) C(29) C(30) 1.4(10) no
C(28) C(29) C(30) C(25) -1.7(9) no
